data_4312901
loop_
_publ_author_name
Effendy
'Fabio Marchetti'
'Claudio Pettinari'
'Riccardo Pettinari'
'Brian W. Skelton'
'Allan H. White'

_publ_contact_author_address
;
   Department of Chemistry
   University of Western Australia
   35 Stirling Highway
   Crawley
   Western Australia 6009
   Australia
;
_publ_contact_author_email bws@crystal.uwa.edu.au
_publ_contact_author_fax (+61)_08_9380_1118
_publ_contact_author_name 'Skelton, B. W.'
_publ_contact_author_phone (+61)_08-9380_3481
_publ_section_title
;
 Synthesis and Spectroscopic Characterization of Silver(I) Complexes with
 the Bis(1,2,4-triazol-1-yl)alkane Ligand tz2(CH2). X-ray Structures of
 Two- and Three-Dimensional Coordination Polymers
;
_journal_name_full 'Inorganic Chemistry'
_journal_page_first 112
_journal_page_last 117
_journal_paper_doi 10.1021/ic025981q
_journal_volume 42
_journal_year 2003
_chemical_formula_sum 'C10 H12 Ag2 N14 O4'
_chemical_formula_weight 608.04
_space_group_IT_number 4
_symmetry_cell_setting monoclinic
_symmetry_space_group_name_Hall 'P 2yb'
_symmetry_space_group_name_H-M 'P 1 21 1'
_cell_angle_alpha 90.00000
_cell_angle_beta 101.005(2)
_cell_angle_gamma 90.00000
_cell_formula_units_Z 2
_cell_length_a 7.5425(6)
_cell_length_b 13.1200(10)
_cell_length_c 9.4021(7)
_cell_measurement_reflns_used 8192
_cell_measurement_temperature 150
_cell_measurement_theta_max 27.5
_cell_measurement_theta_min 2.5
_cell_volume 913.30(12)
_computing_cell_refinement 'Siemens SAINT (Siemens, 1995)'
_computing_data_collection 'Siemens SMART (Siemens, 1995)'
_computing_data_reduction 'xtal ADDREF SORTRF'
_computing_molecular_graphics xtal
_computing_publication_material 'xtal BONDLA CIFIO'
_computing_structure_refinement 'xtal CRYLSQ'
_computing_structure_solution xtal
_diffrn_ambient_temperature 150
_diffrn_measurement_device_type
;
Bruker SMART CCD diffractometer
;
_diffrn_measurement_method '\w scans'
_diffrn_radiation_detector 'CCD area detector'
_diffrn_radiation_monochromator graphite
_diffrn_radiation_source 'sealed tube'
_diffrn_radiation_type 'Mo K\a'
_diffrn_radiation_wavelength .71073
_diffrn_reflns_av_R_equivalents .020
_diffrn_reflns_av_sigmaI/netI .032
_diffrn_reflns_limit_h_max 12
_diffrn_reflns_limit_h_min -12
_diffrn_reflns_limit_k_max 22
_diffrn_reflns_limit_k_min -22
_diffrn_reflns_limit_l_max 16
_diffrn_reflns_limit_l_min 0
_diffrn_reflns_number 17106
_diffrn_reflns_theta_max 37.54
_diffrn_reflns_theta_min 2.21
_diffrn_standards_decay_% 0
_exptl_absorpt_coefficient_mu 2.2
_exptl_absorpt_correction_T_max .863
_exptl_absorpt_correction_T_min .669
_exptl_absorpt_correction_type multi-scan
_exptl_absorpt_process_details
;
 SADABS; Sheldrick, 1996
;
_exptl_crystal_colour colourless
_exptl_crystal_density_diffrn 2.211
_exptl_crystal_description prism
_exptl_crystal_F_000 592
_exptl_crystal_size_max .15
_exptl_crystal_size_mid .13
_exptl_crystal_size_min .11
_refine_diff_density_max 2.288
_refine_diff_density_min -1.491
_refine_ls_abs_structure_details 'Flack xabs refined'
_refine_ls_abs_structure_Flack .50(3)
_refine_ls_goodness_of_fit_all 1.067
_refine_ls_goodness_of_fit_ref 1.074
_refine_ls_hydrogen_treatment noref
_refine_ls_matrix_type full
_refine_ls_number_constraints 0
_refine_ls_number_parameters 271
_refine_ls_number_reflns 4275.5
_refine_ls_number_restraints 0
_refine_ls_R_factor_all .037
_refine_ls_R_factor_gt .032
_refine_ls_shift/su_max .001
_refine_ls_shift/su_mean .00004
_refine_ls_structure_factor_coef F
_refine_ls_weighting_scheme calc
_refine_ls_wR_factor_all .038
_refine_ls_wR_factor_ref .036
_reflns_d_resolution_high .583
_reflns_d_resolution_low 9.212
_reflns_Friedel_coverage .916
_reflns_limit_h_max 12
_reflns_limit_h_min 0
_reflns_limit_k_max 22
_reflns_limit_k_min 0
_reflns_limit_l_max 15
_reflns_limit_l_min -16
_reflns_number_gt 4276
_reflns_number_total 4769
_reflns_threshold_expression 'F    > 4.00 sig(F   )'
_cod_data_source_file ic025981q_s1_3.cif
_cod_data_source_block lxagno
_cod_original_sg_symbol_Hall p_2yb
_cod_database_code 4312901

loop_
_symmetry_equiv_pos_as_xyz
+x,+y,+z
-x,1/2+y,-z

loop_
_atom_site_label
_atom_site_fract_x
_atom_site_fract_y
_atom_site_fract_z
_atom_site_U_iso_or_equiv
_atom_site_adp_type
_atom_site_calc_flag
_atom_site_calc_attached_atom
_atom_site_occupancy
_atom_site_disorder_assembly
_atom_site_disorder_group
Ag1 .68371(5) 1.00000 .34795(4) .02563(13) Uani ? ? 1.00000 ? ?
Ag2 .57776(6) .28699(4) .76241(4) .03391(17) Uani ? ? 1.00000 ? ?
N1 .6428(7) 1.1652(3) .5642(5) .0282(18) Uani ? ? 1.00000 ? ?
O11 .5278(6) 1.1003(4) .5168(5) .037(2) Uani ? ? 1.00000 ? ?
O12 .7799(6) 1.1655(4) .5095(6) .038(2) Uani ? ? 1.00000 ? ?
N2 .6841(6) 1.0017(5) .0359(5) .034(2) Uani ? ? 1.00000 ? ?
O21 .8144(6) .9778(4) .1340(5) .040(2) Uani ? ? 1.00000 ? ?
O22 .5497(8) 1.0288(7) .0824(7) .073(4) Uani ? ? 1.00000 ? ?
C1 .9498(6) .6587(3) .7211(5) .0181(15) Uani ? ? 1.00000 ? ?
N111 .8414(4) .7439(4) .6566(3) .0175(11) Uani ? ? 1.00000 ? ?
N112 .7124(5) .7861(3) .7227(4) .0210(13) Uani ? ? 1.00000 ? ?
C113 .6488(7) .8606(4) .6338(5) .0231(17) Uani ? ? 1.00000 ? ?
N114 .7292(6) .8692(3) .5160(4) .0211(14) Uani ? ? 1.00000 ? ?
C115 .8497(6) .7942(3) .5343(4) .0199(15) Uani ? ? 1.00000 ? ?
N121 .8609(5) .5623(3) .6823(4) .0162(12) Uani ? ? 1.00000 ? ?
N122 .8854(5) .5091(3) .5626(4) .0196(13) Uani ? ? 1.00000 ? ?
C123 .7900(6) .4258(3) .5699(5) .0194(15) Uani ? ? 1.00000 ? ?
N124 .7069(5) .4231(3) .6862(4) .0196(13) Uani ? ? 1.00000 ? ?
C125 .7541(5) .5101(3) .7537(4) .0185(14) Uani ? ? 1.00000 ? ?
C2 .0140(6) .0083(4) .7814(5) .0214(15) Uani ? ? 1.00000 ? ?
N211 .1310(5) .0956(3) .8144(4) .0188(14) Uani ? ? 1.00000 ? ?
N212 .1305(6) .1529(3) .9352(4) .0223(15) Uani ? ? 1.00000 ? ?
C213 .2576(6) .2202(4) .9303(5) .0215(16) Uani ? ? 1.00000 ? ?
N214 .3407(5) .2088(3) .8141(4) .0205(14) Uani ? ? 1.00000 ? ?
C215 .2592(7) .1290(4) .7455(5) .0211(17) Uani ? ? 1.00000 ? ?
N221 .1064(5) -.0842(3) .8405(4) .0195(14) Uani ? ? 1.00000 ? ?
N222 .2338(6) -.1275(4) .7748(4) .0235(16) Uani ? ? 1.00000 ? ?
C223 .3022(7) -.1989(4) .8696(5) .0241(18) Uani ? ? 1.00000 ? ?
N224 .2281(6) -.2021(3) .9910(4) .0255(16) Uani ? ? 1.00000 ? ?
C225 .1053(7) -.1286(4) .9686(5) .0223(17) Uani ? ? 1.00000 ? ?
H1a .97164 .66576 .82341 .02300 Uiso ? ? 1.00000 ? ?
H1b 1.06146 .65924 .68837 .02300 Uiso ? ? 1.00000 ? ?
H113 .55492 .90472 .65028 .02900 Uiso ? ? 1.00000 ? ?
H115 .92976 .77872 .47049 .02500 Uiso ? ? 1.00000 ? ?
H123 .78039 .37256 .50036 .02400 Uiso ? ? 1.00000 ? ?
H125 .71780 .53179 .84001 .02300 Uiso ? ? 1.00000 ? ?
H2a -.09051 .01772 .82225 .02700 Uiso ? ? 1.00000 ? ?
H2b -.02052 .00164 .67907 .02700 Uiso ? ? 1.00000 ? ?
H213 .29003 .27188 1.00152 .02700 Uiso ? ? 1.00000 ? ?
H215 .28661 .09992 .65980 .02600 Uiso ? ? 1.00000 ? ?
H223 .39484 -.24400 .85402 .03000 Uiso ? ? 1.00000 ? ?
H225 .02828 -.11020 1.03367 .02800 Uiso ? ? 1.00000 ? ?

loop_
_atom_site_aniso_label
_atom_site_aniso_U_11
_atom_site_aniso_U_22
_atom_site_aniso_U_33
_atom_site_aniso_U_12
_atom_site_aniso_U_13
_atom_site_aniso_U_23
Ag1 .03179(16) .02463(13) .02238(13) -.00034(14) .00998(11) .00340(13)
Ag2 .0440(2) .03609(18) .02412(15) -.02375(17) .01279(14) -.00393(14)
N1 .031(2) .0260(18) .030(2) -.0054(16) .0132(17) -.0060(16)
O11 .035(2) .036(2) .042(2) -.0123(17) .0135(18) -.0124(18)
O12 .034(2) .038(2) .049(3) -.0063(17) .024(2) -.007(2)
N2 .029(2) .047(2) .0283(18) -.002(2) .0099(15) .001(2)
O21 .0287(19) .052(3) .039(2) .0005(18) .0075(16) -.004(2)
O22 .046(3) .119(7) .064(3) .039(4) .032(3) .039(4)
C1 .0182(17) .0159(15) .0198(16) -.0008(12) .0024(13) .0001(13)
N111 .0196(13) .0155(13) .0186(12) -.0010(14) .0069(10) -.0004(14)
N112 .0221(15) .0206(13) .0226(14) .0021(13) .0098(12) .0013(13)
C113 .025(2) .0205(17) .0248(19) .0023(15) .0067(15) .0010(15)
N114 .0252(18) .0174(14) .0213(16) -.0010(13) .0060(13) .0035(12)
C115 .0239(18) .0170(15) .0201(15) -.0035(14) .0079(13) .0006(13)
N121 .0216(15) .0141(12) .0145(13) -.0017(11) .0069(11) .0000(10)
N122 .0240(15) .0192(15) .0177(13) -.0001(13) .0090(11) -.0014(12)
C123 .0240(18) .0176(15) .0176(15) -.0020(13) .0067(13) -.0008(13)
N124 .0228(16) .0193(14) .0174(14) -.0037(12) .0059(12) .0000(12)
C125 .0204(15) .0196(17) .0167(14) -.0027(14) .0067(11) -.0007(13)
C2 .0207(16) .0207(17) .0225(16) -.0037(16) .0033(12) .0004(16)
N211 .0197(16) .0206(15) .0172(14) -.0048(12) .0062(12) -.0018(12)
N212 .0245(18) .0243(16) .0207(16) -.0028(14) .0106(13) -.0044(13)
C213 .0245(19) .0224(16) .0195(17) -.0023(14) .0087(14) -.0036(14)
N214 .0268(17) .0188(14) .0175(14) -.0054(13) .0084(12) -.0019(12)
C215 .028(2) .0206(17) .0171(16) -.0056(15) .0098(14) -.0032(13)
N221 .0217(16) .0199(15) .0172(14) -.0055(12) .0046(12) -.0010(12)
N222 .0256(18) .0280(18) .0184(15) -.0006(15) .0076(13) -.0017(14)
C223 .025(2) .026(2) .0214(17) -.0009(16) .0048(14) -.0038(16)
N224 .0294(18) .0257(18) .0212(15) -.0036(15) .0041(13) .0008(14)
C225 .023(2) .0239(18) .0207(18) -.0060(15) .0071(14) .0004(15)

loop_
_atom_sites_solution_primary
?

loop_
_atom_type_symbol
_atom_type_description
_atom_type_oxidation_number
_atom_type_number_in_cell
_atom_type_scat_dispersion_real
_atom_type_scat_dispersion_imag
_atom_type_scat_source
C ? 0 20 .002 .002 'Int Tables Vol IV Tables 2.2B and 2.3.1'
H ? 0 24 0 0 'Int Tables Vol IV Tables 2.2B and 2.3.1'
Ag ? 0 4 -1.085 1.101 'Int Tables Vol IV Tables 2.2B and 2.3.1'
N ? 0 28 .004 .003 'Int Tables Vol IV Tables 2.2B and 2.3.1'
O ? 0 8 .008 .006 'Int Tables Vol IV Tables 2.2B and 2.3.1'

loop_
_diffrn_attenuator_code
_diffrn_attenuator_scale
? ?

loop_
_geom_angle_atom_site_label_1
_geom_angle_atom_site_label_2
_geom_angle_atom_site_label_3
_geom_angle_site_symmetry_1
_geom_angle_site_symmetry_2
_geom_angle_site_symmetry_3
_geom_angle
_geom_angle_publ_flag
O11 Ag1 O12 . . . 47.59(15) ?
O11 Ag1 O21 . . . 154.10(17) ?
O11 Ag1 O22 . . . 113.4(2) ?
O11 Ag1 N114 . . . 89.05(15) ?
O12 Ag1 O21 . . . 117.45(17) ?
O12 Ag1 O22 . . . 116.9(2) ?
O12 Ag1 N114 . . . 103.08(15) ?
O21 Ag1 O22 . . . 49.38(18) ?
O21 Ag1 N114 . . . 116.58(17) ?
O22 Ag1 N114 . . . 139.6(2) ?
N124 Ag2 N214 . . . 150.99(15) ?
N124 Ag2 N1 . . '1 545' 96.30(15) ?
N124 Ag2 N224 . . '2 657' 92.17(14) ?
N214 Ag2 N1 . . '1 545' 98.42(15) ?
N214 Ag2 N224 . . '2 657' 100.32(14) ?
N1 Ag2 N224 '1 545' . '2 657' 123.29(15) ?
Ag1 Ag2 N224 '2 646' . '2 657' 115.54(10) ?
O11 N1 O12 . . . 115.8(5) ?
O11 N1 Ag2 . . '1 565' 118.1(4) ?
O12 N1 Ag2 . . '1 565' 126.0(4) ?
Ag1 O11 N1 . . . 102.0(4) ?
Ag1 O12 N1 . . . 94.4(3) ?
O21 N2 O22 . . . 113.2(5) ?
Ag1 O21 N2 . . . 101.3(4) ?
Ag1 O22 N2 . . . 96.1(4) ?
N111 C1 N121 . . . 111.8(3) ?
N111 C1 H1a . . . 108.9 ?
N111 C1 H1b . . . 108.9 ?
N121 C1 H1a . . . 108.9 ?
N121 C1 H1b . . . 108.8 ?
H1a C1 H1b . . . 109.5 ?
C1 N111 N112 . . . 121.0(4) ?
C1 N111 C115 . . . 128.7(4) ?
N112 N111 C115 . . . 110.2(4) ?
N111 N112 C113 . . . 102.5(4) ?
N112 C113 N114 . . . 114.4(4) ?
N112 C113 H113 . . . 122.8 ?
N114 C113 H113 . . . 122.8 ?
Ag1 N114 C113 . . . 125.8(3) ?
Ag1 N114 C115 . . . 130.3(3) ?
C113 N114 C115 . . . 103.4(4) ?
N111 C115 N114 . . . 109.5(4) ?
N111 C115 H115 . . . 125.2 ?
N114 C115 H115 . . . 125.3 ?
C1 N121 N122 . . . 121.7(4) ?
C1 N121 C125 . . . 128.3(4) ?
N122 N121 C125 . . . 110.0(3) ?
N121 N122 C123 . . . 102.7(4) ?
N122 C123 N124 . . . 113.8(4) ?
N122 C123 H123 . . . 123.0 ?
N124 C123 H123 . . . 123.1 ?
Ag2 N124 C123 . . . 125.4(3) ?
Ag2 N124 C125 . . . 129.5(3) ?
C123 N124 C125 . . . 103.9(4) ?
N121 C125 N124 . . . 109.7(4) ?
N121 C125 H125 . . . 125.3 ?
N124 C125 H125 . . . 125.1 ?
N211 C2 N221 . . . 110.5(3) ?
N211 C2 H2a . . . 109.3 ?
N211 C2 H2b . . . 109.2 ?
N221 C2 H2a . . . 109.2 ?
N221 C2 H2b . . . 109.2 ?
H2a C2 H2b . . . 109.5 ?
C2 N211 N212 . . . 121.3(4) ?
C2 N211 C215 . . . 128.7(4) ?
N212 N211 C215 . . . 109.9(4) ?
N211 N212 C213 . . . 103.0(4) ?
N212 C213 N214 . . . 113.9(4) ?
N212 C213 H213 . . . 123.1 ?
N214 C213 H213 . . . 123.0 ?
Ag2 N214 C213 . . . 130.0(3) ?
Ag2 N214 C215 . . . 125.9(3) ?
C213 N214 C215 . . . 103.6(4) ?
N211 C215 N214 . . . 109.6(4) ?
N211 C215 H215 . . . 125.1 ?
N214 C215 H215 . . . 125.3 ?
C2 N221 N222 . . . 120.1(4) ?
C2 N221 C225 . . . 128.4(4) ?
N222 N221 C225 . . . 110.6(4) ?
N221 N222 C223 . . . 101.9(4) ?
N222 C223 N224 . . . 114.5(5) ?
N222 C223 H223 . . . 122.7 ?
N224 C223 H223 . . . 122.8 ?
C223 N224 C225 . . . 103.3(4) ?
C223 N224 Ag2 . . '2 647' 121.1(3) ?
C225 N224 Ag2 . . '2 647' 117.2(3) ?
N221 C225 N224 . . . 109.6(5) ?
N221 C225 H225 . . . 125.2 ?
N224 C225 H225 . . . 125.1 ?

loop_
_geom_bond_atom_site_label_1
_geom_bond_atom_site_label_2
_geom_bond_site_symmetry_1
_geom_bond_site_symmetry_2
_geom_bond_distance
_geom_bond_publ_flag
Ag1 O11 . . 2.519(5) ?
Ag1 O12 . . 2.670(5) ?
Ag1 O21 . . 2.420(5) ?
Ag1 O22 . . 2.536(7) ?
Ag1 N114 . . 2.314(4) ?
Ag2 N124 . . 2.217(4) ?
Ag2 N214 . . 2.194(4) ?
Ag2 N1 . '1 545' 2.572(5) ?
Ag2 N224 . '2 657' 2.499(4) ?
N1 O11 . . 1.237(6) ?
N1 O12 . . 1.240(8) ?
N2 O21 . . 1.253(6) ?
N2 O22 . . 1.230(9) ?
C1 N111 . . 1.448(6) ?
C1 N121 . . 1.445(5) ?
C1 H1a . . .949 ?
C1 H1b . . .950 ?
N111 N112 . . 1.368(6) ?
N111 C115 . . 1.337(6) ?
N112 C113 . . 1.316(6) ?
C113 N114 . . 1.365(7) ?
C113 H113 . . .950 ?
N114 C115 . . 1.328(6) ?
C115 H115 . . .951 ?
N121 N122 . . 1.367(5) ?
N121 C125 . . 1.332(6) ?
N122 C123 . . 1.317(6) ?
C123 N124 . . 1.361(6) ?
C123 H123 . . .950 ?
N124 C125 . . 1.321(6) ?
C125 H125 . . .949 ?
C2 N211 . . 1.443(6) ?
C2 N221 . . 1.455(6) ?
C2 H2a . . .949 ?
C2 H2b . . .951 ?
N211 N212 . . 1.363(6) ?
N211 C215 . . 1.337(7) ?
N212 C213 . . 1.311(7) ?
C213 N214 . . 1.368(7) ?
C213 H213 . . .951 ?
N214 C215 . . 1.320(6) ?
C215 H215 . . .949 ?
N221 N222 . . 1.362(6) ?
N221 C225 . . 1.339(6) ?
N222 C223 . . 1.328(6) ?
C223 N224 . . 1.365(7) ?
C223 H223 . . .948 ?
N224 C225 . . 1.326(7) ?
C225 H225 . . .952 ?

loop_
_geom_hbond_atom_site_label_D
_geom_hbond_atom_site_label_H
_geom_hbond_atom_site_label_A
_geom_hbond_site_symmetry_D
_geom_hbond_site_symmetry_H
_geom_hbond_site_symmetry_A
_geom_hbond_distance_DH
_geom_hbond_distance_HA
_geom_hbond_distance_DA
_geom_hbond_angle_DHA
_geom_hbond_publ_flag
? ? ? ? ? ? ? ? ? ? ?

loop_
_geom_torsion_atom_site_label_1
_geom_torsion_atom_site_label_2
_geom_torsion_atom_site_label_3
_geom_torsion_atom_site_label_4
_geom_torsion_site_symmetry_1
_geom_torsion_site_symmetry_2
_geom_torsion_site_symmetry_3
_geom_torsion_site_symmetry_4
_geom_torsion
_geom_torsion_publ_flag
? ? ? ? ? ? ? ? ? ?
